data_4347419
loop_
_publ_author_name
'Ovcharenko, Victor'
'Fokin, Sergey'
'Chubakova, Elvina'
'Romanenko, Galina'
'Bogomyakov, Artem'
'Dobrokhotova, Zhanna'
'Lukzen, Nikita'
'Morozov, Vitaly'
'Petrova, Marina'
'Petrova, Maria'
'Zueva, Ekaterina'
'Rozentsveig, Igor'
'Rudyakova, Elena'
'Levkovskaya, Galina'
'Sagdeev, Renad'

_publ_section_title
;
 A Copper-Nitroxide Adduct Exhibiting Separate Single Crystal-to-Single
 Crystal Polymerization-Depolymerization and Spin Crossover Transitions.
;
_journal_issue 12
_journal_name_full 'Inorganic chemistry'
_journal_page_first 5853
_journal_page_last 5861
_journal_paper_doi 10.1021/acs.inorgchem.6b00140
_journal_volume 55
_journal_year 2016
_chemical_formula_sum 'C57 H59 Cu2.5 F30 N8 O14'
_chemical_formula_weight 1808.97
_space_group_crystal_system triclinic
_space_group_IT_number 2
_space_group_name_Hall '-P 1'
_space_group_name_H-M_alt 'P -1'
_atom_sites_solution_hydrogens geom
_audit_creation_method SHELXL-2014/6
_cell_angle_alpha 108.581(2)
_cell_angle_beta 91.616(2)
_cell_angle_gamma 102.344(2)
_cell_formula_units_Z 2
_cell_length_a 13.6774(4)
_cell_length_b 17.0926(5)
_cell_length_c 17.6761(5)
_cell_measurement_reflns_used 9883
_cell_measurement_temperature 240(2)
_cell_measurement_theta_max 23.68
_cell_measurement_theta_min 2.23
_cell_volume 3805.6(2)
_computing_cell_refinement 'Bruker SAINT'
_computing_data_collection 'Bruker APEX2'
_computing_data_reduction 'Bruker SAINT'
_computing_molecular_graphics 'Bruker SHELXTL'
_computing_publication_material 'Bruker SHELXTL'
_computing_structure_refinement 'SHELXL-2014/6 (Sheldrick, 2014)'
_computing_structure_solution 'SHELXS-97 (Sheldrick, 2008)'
_diffrn_ambient_temperature 240(2)
_diffrn_measured_fraction_theta_full 0.994
_diffrn_measured_fraction_theta_max 0.982
_diffrn_measurement_device_type 'Bruker APEX-II CCD'
_diffrn_measurement_method '\f and \w scans'
_diffrn_radiation_type MoK\a
_diffrn_radiation_wavelength 0.71073
_diffrn_reflns_av_R_equivalents 0.0512
_diffrn_reflns_av_unetI/netI 0.0769
_diffrn_reflns_Laue_measured_fraction_full 0.994
_diffrn_reflns_Laue_measured_fraction_max 0.982
_diffrn_reflns_limit_h_max 17
_diffrn_reflns_limit_h_min -18
_diffrn_reflns_limit_k_max 22
_diffrn_reflns_limit_k_min -22
_diffrn_reflns_limit_l_max 23
_diffrn_reflns_limit_l_min -22
_diffrn_reflns_number 60256
_diffrn_reflns_point_group_measured_fraction_full 0.994
_diffrn_reflns_point_group_measured_fraction_max 0.982
_diffrn_reflns_theta_full 25.242
_diffrn_reflns_theta_max 28.115
_diffrn_reflns_theta_min 1.532
_exptl_absorpt_coefficient_mu 0.830
_exptl_absorpt_correction_T_max 0.4480
_exptl_absorpt_correction_T_min 0.3646
_exptl_absorpt_correction_type multi-scan
_exptl_absorpt_process_details sadabs
_exptl_crystal_colour dark
_exptl_crystal_density_diffrn 1.579
_exptl_crystal_description bulk
_exptl_crystal_F_000 1823
_exptl_crystal_size_max 0.3
_exptl_crystal_size_mid 0.22
_exptl_crystal_size_min 0.15
_refine_diff_density_max 0.444
_refine_diff_density_min -0.293
_refine_diff_density_rms 0.050
_refine_ls_extinction_method none
_refine_ls_goodness_of_fit_ref 0.859
_refine_ls_hydrogen_treatment constr
_refine_ls_matrix_type full
_refine_ls_number_parameters 1294
_refine_ls_number_reflns 18258
_refine_ls_number_restraints 0
_refine_ls_restrained_S_all 0.859
_refine_ls_R_factor_all 0.1072
_refine_ls_R_factor_gt 0.0431
_refine_ls_shift/su_max 0.001
_refine_ls_shift/su_mean 0.000
_refine_ls_structure_factor_coef Fsqd
_refine_ls_weighting_details 'w=1/[\s^2^(Fo^2^)+(0.0546P)^2^] where P=(Fo^2^+2Fc^2^)/3'
_refine_ls_weighting_scheme calc
_refine_ls_wR_factor_gt 0.0976
_refine_ls_wR_factor_ref 0.1134
_reflns_Friedel_coverage 0.000
_reflns_number_gt 8584
_reflns_number_total 18258
_reflns_threshold_expression 'I > 2\s(I)'
_cod_data_source_file ic6b00140_si_001.cif
_cod_data_source_block 591xas
_cod_original_formula_sum 'C57 H59 Cu2.50 F30 N8 O14'
_cod_database_code 4347419
_shelx_space_group_comment
; 
The symmetry employed for this shelxl refinement is uniquely defined 
by the following loop, which should always be used as a source of 
symmetry information in preference to the above space-group names. 
They are only intended as comments. 
;
_shelxl_version_number 2014/6

loop_
_space_group_symop_operation_xyz
'x, y, z'
'-x, -y, -z'

loop_
_atom_site_label
_atom_site_type_symbol
_atom_site_fract_x
_atom_site_fract_y
_atom_site_fract_z
_atom_site_U_iso_or_equiv
_atom_site_adp_type
_atom_site_occupancy
_atom_site_site_symmetry_order
_atom_site_calc_flag
_atom_site_refinement_flags_posn
_atom_site_refinement_flags_adp
_atom_site_refinement_flags_occupancy
_atom_site_disorder_assembly
_atom_site_disorder_group
Cu1 Cu 0.0000 0.0000 0.5000 0.05463(14) Uani 1 2 d S . P . .
O1 O -0.04538(14) -0.00833(12) 0.60110(10) 0.0634(5) Uani 1 1 d . . . . .
C1 C -0.1513(4) -0.0282(4) 0.6978(3) 0.0897(11) Uani 1 1 d . . . . .
F1 F -0.2432(6) -0.0427(11) 0.7122(7) 0.136(6) Uani 0.5 1 d . . P A 1
F2 F -0.0914(18) 0.0138(14) 0.7457(11) 0.170(8) Uani 0.5 1 d . . P A 1
F3 F -0.1223(14) -0.0999(13) 0.6942(14) 0.140(7) Uani 0.5 1 d . . P A 1
F1A F -0.1637(19) -0.1038(11) 0.6904(11) 0.184(10) Uani 0.5 1 d . . P A 2
F2A F -0.2239(11) 0.0021(12) 0.7326(9) 0.204(8) Uani 0.5 1 d . . P A 2
F3A F -0.0819(17) 0.0271(10) 0.7638(10) 0.120(4) Uani 0.5 1 d . . P A 2
C2 C -0.1343(2) -0.01115(18) 0.61928(17) 0.0624(8) Uani 1 1 d . . . . .
C3 C -0.2148(2) -0.00252(19) 0.57719(19) 0.0685(8) Uani 1 1 d . . . . .
H3A H -0.2761 -0.0032 0.5999 0.082 Uiso 1 1 calc R U . . .
C4 C -0.2093(2) 0.00710(17) 0.5035(2) 0.0597(8) Uani 1 1 d . . . . .
C5 C -0.3057(3) 0.0098(3) 0.4589(3) 0.0785(10) Uani 1 1 d . . . . .
F4 F -0.29596(14) 0.08055(13) 0.44428(15) 0.1156(8) Uani 1 1 d . . . . .
F5 F -0.3805(10) 0.0118(11) 0.5051(10) 0.148(6) Uani 0.5 1 d . . P B 1
F6 F -0.3315(11) -0.0579(9) 0.3904(10) 0.098(4) Uani 0.5 1 d . . P B 1
F6A F -0.3225(13) -0.0436(11) 0.3908(14) 0.171(7) Uani 0.5 1 d . . P B 2
F5A F -0.3867(9) -0.0062(10) 0.4925(10) 0.132(6) Uani 0.5 1 d . . P B 2
O2 O -0.13420(14) 0.01233(11) 0.46438(11) 0.0624(5) Uani 1 1 d . . . . .
Cu2 Cu 0.31272(2) -0.29672(2) 0.62469(2) 0.05098(10) Uani 1 1 d . . . . .
O3 O 0.23882(12) -0.30816(10) 0.71541(9) 0.0497(4) Uani 1 1 d . . . . .
C6 C 0.1124(3) -0.3557(2) 0.78759(19) 0.0647(8) Uani 1 1 d . . . . .
F7 F 0.1747(8) -0.3406(14) 0.8504(5) 0.132(4) Uani 0.5 1 d . . P C 1
F8 F 0.0407(15) -0.4175(7) 0.7876(8) 0.147(6) Uani 0.5 1 d . . P C 1
F9 F 0.0739(14) -0.2925(10) 0.8046(10) 0.131(5) Uani 0.5 1 d . . P C 1
F7A F 0.0174(6) -0.3778(15) 0.7707(5) 0.136(6) Uani 0.5 1 d . . P C 2
F8A F 0.1341(12) -0.4019(11) 0.8270(7) 0.119(3) Uani 0.5 1 d . . P C 2
F9A F 0.1356(15) -0.2797(6) 0.8323(9) 0.155(7) Uani 0.5 1 d . . P C 2
C7 C 0.1657(2) -0.36812(17) 0.71114(16) 0.0513(7) Uani 1 1 d . . . . .
C8 C 0.1301(2) -0.44202(18) 0.64698(17) 0.0686(9) Uani 1 1 d . . . . .
H8A H 0.0723 -0.4815 0.6505 0.082 Uiso 1 1 calc R U . . .
C9 C 0.1781(2) -0.45875(17) 0.57787(16) 0.0586(7) Uani 1 1 d . . . . .
C10 C 0.1355(5) -0.5431(3) 0.5112(3) 0.0984(15) Uani 1 1 d . . . . .
F10 F 0.0674(9) -0.5914(8) 0.5234(8) 0.201(7) Uani 0.5 1 d . . P D 1
F11 F 0.1341(10) -0.5349(9) 0.4330(9) 0.075(2) Uani 0.5 1 d . . P D 1
F12 F 0.2184(8) -0.5942(9) 0.5054(8) 0.128(4) Uani 0.5 1 d . . P D 1
F10A F 0.0288(7) -0.5692(7) 0.5115(7) 0.090(2) Uani 0.5 1 d . . P D 2
F12A F 0.1693(7) -0.5977(8) 0.5127(8) 0.107(3) Uani 0.5 1 d . . P D 2
F11A F 0.1397(14) -0.5327(12) 0.4491(11) 0.140(7) Uani 0.5 1 d . . P D 2
O4 O 0.25420(13) -0.41422(11) 0.56181(10) 0.0540(4) Uani 1 1 d . . . . .
O5 O 0.37577(13) -0.18130(11) 0.69143(10) 0.0551(5) Uani 1 1 d . . . . .
C11 C 0.4867(3) -0.0490(2) 0.7404(3) 0.0794(10) Uani 1 1 d . . . . .
F13 F 0.5310(3) 0.00816(14) 0.70967(16) 0.1515(11) Uani 1 1 d . . . . .
F14 F 0.5719(8) -0.0413(7) 0.7804(7) 0.139(5) Uani 0.5 1 d . . P E 1
F15 F 0.4290(8) -0.0327(6) 0.7934(8) 0.135(4) Uani 0.5 1 d . . P E 1
F14A F 0.5346(11) -0.0521(7) 0.7990(7) 0.159(7) Uani 0.5 1 d . . P E 2
F15A F 0.4129(9) -0.0093(7) 0.7591(8) 0.148(5) Uani 0.5 1 d . . P E 2
C12 C 0.4517(2) -0.13657(17) 0.67663(18) 0.0571(7) Uani 1 1 d . . . . .
C13 C 0.5074(2) -0.1578(2) 0.6126(2) 0.0773(9) Uani 1 1 d . . . . .
H13A H 0.5639 -0.1170 0.6093 0.093 Uiso 1 1 calc R U . . .
C14 C 0.4840(2) -0.2360(2) 0.55311(18) 0.0623(8) Uani 1 1 d . . . . .
C15 C 0.5513(3) -0.2536(4) 0.4845(3) 0.0903(12) Uani 1 1 d . . . . .
F16 F 0.6214(9) -0.1918(5) 0.4869(8) 0.131(5) Uani 0.5 1 d . . P F 1
F17 F 0.5869(10) -0.3193(9) 0.4793(9) 0.141(7) Uani 0.5 1 d . . P F 1
F18 F 0.4972(6) -0.2806(10) 0.4116(4) 0.130(3) Uani 0.5 1 d . . P F 1
F18A F 0.5453(13) -0.3264(6) 0.4491(9) 0.161(8) Uani 0.5 1 d . . P F 2
F16A F 0.5424(15) -0.2076(11) 0.4425(9) 0.196(6) Uani 0.5 1 d . . P F 2
F17A F 0.6512(7) -0.2269(12) 0.5198(7) 0.191(5) Uani 0.5 1 d . . P F 2
O6 O 0.41155(13) -0.29700(11) 0.54737(10) 0.0580(5) Uani 1 1 d . . . . .
O1R O -0.06468(14) -0.14364(12) 0.45382(11) 0.0672(5) Uani 1 1 d . . . . .
N2R N -0.05219(16) -0.20850(15) 0.39671(13) 0.0572(6) Uani 1 1 d . . . . .
C3R C -0.1226(2) -0.2451(2) 0.31960(17) 0.0685(8) Uani 1 1 d . . . . .
C4R C -0.2206(2) -0.2893(3) 0.3438(2) 0.1142(14) Uani 1 1 d . . . . .
H4RA H -0.2080 -0.3338 0.3630 0.171 Uiso 1 1 calc R U . . .
H4RB H -0.2448 -0.2482 0.3861 0.171 Uiso 1 1 calc R U . . .
H4RC H -0.2708 -0.3139 0.2977 0.171 Uiso 1 1 calc R U . . .
C5R C -0.1392(3) -0.1752(2) 0.2893(2) 0.1069(13) Uani 1 1 d . . . . .
H5RA H -0.1843 -0.1997 0.2401 0.160 Uiso 1 1 calc R U . . .
H5RB H -0.1686 -0.1361 0.3294 0.160 Uiso 1 1 calc R U . . .
H5RC H -0.0752 -0.1449 0.2791 0.160 Uiso 1 1 calc R U . . .
C6R C -0.0659(2) -0.3073(2) 0.26824(18) 0.0721(9) Uani 1 1 d . . . . .
C7R C 0.0148(3) -0.2665(2) 0.22450(19) 0.0941(11) Uani 1 1 d . . . . .
H7RA H 0.0561 -0.2145 0.2622 0.141 Uiso 1 1 calc R U . . .
H7RB H 0.0568 -0.3056 0.2020 0.141 Uiso 1 1 calc R U . . .
H7RC H -0.0175 -0.2539 0.1817 0.141 Uiso 1 1 calc R U . . .
C8R C -0.1290(2) -0.3878(2) 0.20882(19) 0.1009(12) Uani 1 1 d . . . . .
H8RA H -0.1643 -0.3743 0.1680 0.151 Uiso 1 1 calc R U . . .
H8RB H -0.0859 -0.4249 0.1838 0.151 Uiso 1 1 calc R U . . .
H8RC H -0.1774 -0.4161 0.2363 0.151 Uiso 1 1 calc R U . . .
N9R N -0.01022(16) -0.32639(15) 0.33230(13) 0.0560(6) Uani 1 1 d . . . . .
O10R O 0.02139(14) -0.39333(13) 0.31801(11) 0.0693(5) Uani 1 1 d . . . . .
C11R C 0.00513(18) -0.26080(17) 0.40195(15) 0.0494(6) Uani 1 1 d . . . . .
C12R C 0.06846(18) -0.24876(16) 0.47388(15) 0.0475(6) Uani 1 1 d . . . . .
C13R C 0.15584(18) -0.27816(15) 0.48438(15) 0.0486(6) Uani 1 1 d . . . . .
C14R C 0.2143(2) -0.32483(19) 0.42237(15) 0.0614(8) Uani 1 1 d . . . . .
H14A H 0.1696 -0.3779 0.3876 0.074 Uiso 1 1 calc R U . . .
H14B H 0.2680 -0.3394 0.4491 0.074 Uiso 1 1 calc R U . . .
C15R C 0.2600(3) -0.2733(2) 0.3715(2) 0.0961(11) Uani 1 1 d . . . . .
H15A H 0.2970 -0.3059 0.3323 0.144 Uiso 1 1 calc R U . . .
H15B H 0.2070 -0.2597 0.3440 0.144 Uiso 1 1 calc R U . . .
H15C H 0.3054 -0.2212 0.4055 0.144 Uiso 1 1 calc R U . . .
N16R N 0.18709(15) -0.25348(13) 0.56249(12) 0.0512(5) Uani 1 1 d . . . . .
N17R N 0.12187(16) -0.20792(13) 0.60149(12) 0.0531(5) Uani 1 1 d . . . . .
C18R C 0.1346(3) -0.1655(2) 0.68866(16) 0.0730(9) Uani 1 1 d . . . . .
H18A H 0.0967 -0.2055 0.7126 0.088 Uiso 1 1 calc R U . G 1
H18G H 0.2058 -0.1558 0.7069 0.088 Uiso 1 1 calc R U . G 1
C19R C 0.1087(14) -0.0946(13) 0.7185(9) 0.251(12) Uani 0.5 1 d . . P H 1
H19A H 0.0364 -0.1085 0.7232 0.302 Uiso 0.5 1 calc R U P H 1
H19G H 0.1179 -0.0657 0.6785 0.302 Uiso 0.5 1 calc R U P H 1
C20R C 0.1639(14) -0.0231(13) 0.8071(11) 0.109(6) Uani 0.5 1 d . . P H 1
H20A H 0.1132 -0.0289 0.8443 0.131 Uiso 0.5 1 calc R U P H 1
H20G H 0.2173 -0.0474 0.8217 0.131 Uiso 0.5 1 calc R U P H 1
C21R C 0.2041(11) 0.0578(6) 0.8312(5) 0.202(7) Uani 0.5 1 d . . P H 1
H21A H 0.2284 0.0769 0.8877 0.303 Uiso 0.5 1 calc R U P H 1
H21B H 0.2599 0.0690 0.8005 0.303 Uiso 0.5 1 calc R U P H 1
H21C H 0.1542 0.0879 0.8234 0.303 Uiso 0.5 1 calc R U P H 1
C19W C 0.1597(7) -0.0738(5) 0.7147(6) 0.058(2) Uani 0.5 1 d . . P H 2
H19B H 0.1112 -0.0532 0.6887 0.070 Uiso 0.5 1 calc R U P H 2
H19C H 0.2272 -0.0525 0.7016 0.070 Uiso 0.5 1 calc R U P H 2
C20W C 0.155(2) -0.0433(15) 0.8091(9) 0.171(12) Uani 0.5 1 d . . P H 2
H20B H 0.2165 -0.0541 0.8300 0.206 Uiso 0.5 1 calc R U P H 2
H20O H 0.1676 0.0186 0.8245 0.206 Uiso 0.5 1 calc R U P H 2
C21W C 0.0901(9) -0.0622(9) 0.8536(7) 0.171(5) Uani 0.5 1 d . . P H 2
H21D H 0.1145 -0.0301 0.9093 0.256 Uiso 0.5 1 calc R U P H 2
H21E H 0.0281 -0.0486 0.8400 0.256 Uiso 0.5 1 calc R U P H 2
H21F H 0.0778 -0.1225 0.8456 0.256 Uiso 0.5 1 calc R U P H 2
C22R C 0.05187(19) -0.20343(17) 0.55037(16) 0.0543(7) Uani 1 1 d . . . . .
H22A H 0.0002 -0.1745 0.5639 0.065 Uiso 1 1 calc R U . . .
Cu3 Cu -0.32064(2) -0.32911(2) 0.97908(2) 0.05393(11) Uani 1 1 d . . . . .
O7 O -0.45203(13) -0.38887(11) 0.92650(10) 0.0585(5) Uani 1 1 d . . . . .
C16 C -0.6266(3) -0.4462(2) 0.9034(2) 0.0695(9) Uani 1 1 d . . . . .
F20 F -0.7028(11) -0.4386(9) 0.9286(10) 0.122(5) Uani 0.5 1 d . . P I 1
F21 F -0.632(2) -0.5240(14) 0.8877(19) 0.093(4) Uani 0.5 1 d . . P I 1
F21A F -0.624(2) -0.5300(16) 0.8651(18) 0.110(8) Uani 0.5 1 d . . P I 2
F20A F -0.7172(10) -0.4364(6) 0.9425(9) 0.079(2) Uani 0.5 1 d . . P I 2
F19 F -0.62751(12) -0.42035(12) 0.84031(11) 0.0892(6) Uani 1 1 d . . . . .
C17 C -0.5306(2) -0.39632(17) 0.96126(18) 0.0564(7) Uani 1 1 d . . . . .
C18 C -0.5412(2) -0.3681(2) 1.04183(18) 0.0691(8) Uani 1 1 d . . . . .
H18B H -0.6053 -0.3794 1.0593 0.083 Uiso 1 1 calc R U . . .
C19 C -0.4582(2) -0.32299(19) 1.09839(17) 0.0646(8) Uani 1 1 d . . . . .
C20 C -0.4770(3) -0.2907(4) 1.1866(2) 0.0897(12) Uani 1 1 d . . . . .
F22 F -0.4271(12) -0.2147(8) 1.2243(6) 0.147(4) Uani 0.5 1 d . . P J 1
F23 F -0.4465(9) -0.3340(8) 1.2280(7) 0.123(4) Uani 0.5 1 d . . P J 1
F24 F -0.5677(8) -0.2919(13) 1.1997(7) 0.159(8) Uani 0.5 1 d . . P J 1
F22A F -0.4901(16) -0.2146(11) 1.2012(6) 0.176(6) Uani 0.5 1 d . . P J 2
F23A F -0.4055(9) -0.2873(16) 1.2319(7) 0.174(9) Uani 0.5 1 d . . P J 2
F24A F -0.5591(11) -0.3398(12) 1.1994(8) 0.182(7) Uani 0.5 1 d . . P J 2
O8 O -0.36859(14) -0.30411(12) 1.08579(10) 0.0617(5) Uani 1 1 d . . . . .
O9 O -0.26288(14) -0.44352(12) 0.96016(12) 0.0698(5) Uani 1 1 d . . . . .
C21 C -0.1446(3) -0.5250(3) 0.9167(4) 0.0892(12) Uani 1 1 d . . . . .
F27 F -0.1276(13) -0.5605(10) 0.9559(7) 0.173(6) Uani 0.5 1 d . . P K 1
F25 F -0.2060(10) -0.5793(9) 0.8591(10) 0.193(8) Uani 0.5 1 d . . P K 1
F26 F -0.0514(11) -0.5224(11) 0.8939(11) 0.141(5) Uani 0.5 1 d . . P K 1
F26A F -0.1152(6) -0.5454(7) 0.9891(6) 0.098(2) Uani 0.5 1 d . . P K 2
F25A F -0.0833(9) -0.5216(9) 0.8638(9) 0.122(4) Uani 0.5 1 d . . P K 2
F27A F -0.2238(8) -0.5855(6) 0.8852(9) 0.116(4) Uani 0.5 1 d . . P K 2
C22 C -0.1722(2) -0.4391(2) 0.95234(17) 0.0644(8) Uani 1 1 d . . . . .
C23 C -0.0940(2) -0.3660(2) 0.97148(17) 0.0673(8) Uani 1 1 d . . . . .
H23A H -0.0287 -0.3724 0.9607 0.081 Uiso 1 1 calc R U . . .
C24 C -0.1076(2) -0.2858(2) 1.00490(16) 0.0585(7) Uani 1 1 d . . . . .
C25 C -0.0184(3) -0.2104(3) 1.0188(3) 0.0795(10) Uani 1 1 d . . . . .
F29 F 0.0628(11) -0.2312(15) 0.9945(9) 0.117(5) Uani 0.5 1 d . . P L 1
F30 F -0.0370(10) -0.1559(9) 0.9798(9) 0.124(5) Uani 0.5 1 d . . P L 1
F28 F -0.0030(15) -0.1556(13) 1.0963(10) 0.112(5) Uani 0.5 1 d . . P L 1
F30A F -0.0159(12) -0.1860(10) 0.9600(9) 0.137(6) Uani 0.5 1 d . . P L 2
F29A F 0.0698(14) -0.2327(17) 1.0231(11) 0.165(8) Uani 0.5 1 d . . P L 2
F28A F -0.0138(13) -0.1560(13) 1.0813(11) 0.129(6) Uani 0.5 1 d . . P L 2
O10 O -0.18729(13) -0.26221(11) 1.02641(10) 0.0600(5) Uani 1 1 d . . . . .
O1S O -0.27726(12) -0.30415(11) 0.88299(10) 0.0574(5) Uani 1 1 d . . . . .
N2S N -0.33691(17) -0.32805(14) 0.81648(13) 0.0591(6) Uani 1 1 d . . . . .
C3S C -0.3117(3) -0.3878(2) 0.74022(18) 0.0810(10) Uani 1 1 d . . . . .
C4S C -0.2679(3) -0.4533(3) 0.7560(2) 0.1267(16) Uani 1 1 d . . . . .
H4SA H -0.2526 -0.4905 0.7060 0.190 Uiso 1 1 calc R U . . .
H4SB H -0.2066 -0.4263 0.7922 0.190 Uiso 1 1 calc R U . . .
H4SC H -0.3157 -0.4862 0.7803 0.190 Uiso 1 1 calc R U . . .
C5S C -0.2315(3) -0.3289(3) 0.7093(2) 0.1332(17) Uani 1 1 d . . . . .
H5SA H -0.2605 -0.2858 0.6990 0.200 Uiso 1 1 calc R U . . .
H5SB H -0.1741 -0.3018 0.7496 0.200 Uiso 1 1 calc R U . . .
H5SC H -0.2098 -0.3624 0.6602 0.200 Uiso 1 1 calc R U . . .
C6S C -0.4146(3) -0.4157(3) 0.69056(18) 0.0901(11) Uani 1 1 d . . . . .
C7S C -0.4159(3) -0.4309(3) 0.60273(19) 0.1411(18) Uani 1 1 d . . . . .
H7SA H -0.3854 -0.4779 0.5781 0.212 Uiso 1 1 calc R U . . .
H7SB H -0.4849 -0.4445 0.5791 0.212 Uiso 1 1 calc R U . . .
H7SC H -0.3784 -0.3802 0.5938 0.212 Uiso 1 1 calc R U . . .
C8S C -0.4811(3) -0.4942(3) 0.7037(2) 0.1241(15) Uani 1 1 d . . . . .
H8SA H -0.4808 -0.4850 0.7608 0.186 Uiso 1 1 calc R U . . .
H8SB H -0.5495 -0.5033 0.6805 0.186 Uiso 1 1 calc R U . . .
H8SC H -0.4551 -0.5437 0.6782 0.186 Uiso 1 1 calc R U . . .
N9S N -0.46115(19) -0.34366(16) 0.73088(13) 0.0740(7) Uani 1 1 d . . . . .
O10S O -0.54040(18) -0.33394(15) 0.69996(12) 0.1012(8) Uani 1 1 d . . . . .
C11S C -0.4156(2) -0.29745(17) 0.80592(16) 0.0558(7) Uani 1 1 d . . . . .
C12S C -0.4485(2) -0.22925(17) 0.86067(15) 0.0529(7) Uani 1 1 d . . . . .
C13S C -0.3953(2) -0.15427(18) 0.92300(17) 0.0597(7) Uani 1 1 d . . . . .
C14S C -0.2847(2) -0.11911(19) 0.9487(2) 0.0752(9) Uani 1 1 d . . . . .
H14C H -0.2751 -0.0672 0.9953 0.090 Uiso 1 1 calc R U . . .
H14D H -0.2577 -0.1604 0.9655 0.090 Uiso 1 1 calc R U . . .
C15S C -0.2270(3) -0.0994(3) 0.8847(2) 0.1073(12) Uani 1 1 d . . . . .
H15D H -0.1564 -0.0770 0.9048 0.161 Uiso 1 1 calc R U . . .
H15E H -0.2347 -0.1507 0.8389 0.161 Uiso 1 1 calc R U . . .
H15F H -0.2521 -0.0575 0.8687 0.161 Uiso 1 1 calc R U . . .
N16S N -0.4575(2) -0.10792(15) 0.95748(14) 0.0708(7) Uani 1 1 d . . . . .
N17S N -0.54946(18) -0.15040(15) 0.91858(14) 0.0667(7) Uani 1 1 d . . . . .
C18S C -0.6371(3) -0.1155(2) 0.9430(2) 0.0843(10) Uani 1 1 d . . . . .
H18C H -0.6956 -0.1517 0.9055 0.101 Uiso 1 1 calc R U . M 1
H18U H -0.6254 -0.0592 0.9371 0.101 Uiso 1 1 calc R U . M 1
C19S C -0.6635(9) -0.1068(6) 1.0261(7) 0.063(3) Uani 0.5 1 d . . P N 1
H19D H -0.6172 -0.0563 1.0634 0.076 Uiso 0.5 1 calc R U P N 1
H19U H -0.7314 -0.0968 1.0299 0.076 Uiso 0.5 1 calc R U P N 1
C20S C -0.6607(18) -0.1775(18) 1.0521(17) 0.209(15) Uani 0.5 1 d . . P N 1
H20C H -0.5897 -0.1765 1.0629 0.251 Uiso 0.5 1 calc R U P N 1
H20U H -0.6890 -0.2291 1.0065 0.251 Uiso 0.5 1 calc R U P N 1
C19E C -0.6678(16) -0.1377(12) 1.0165(16) 0.177(9) Uani 0.5 1 d . . P N 2
H19E H -0.6165 -0.0972 1.0585 0.212 Uiso 0.5 1 calc R U P N 2
H19T H -0.7290 -0.1164 1.0265 0.212 Uiso 0.5 1 calc R U P N 2
C20E C -0.6850(10) -0.1970(7) 1.0379(10) 0.072(4) Uani 0.5 1 d . . P N 2
H20D H -0.6258 -0.2213 1.0308 0.086 Uiso 0.5 1 calc R U P N 2
H20T H -0.7404 -0.2392 1.0009 0.086 Uiso 0.5 1 calc R U P N 2
C21S C -0.7125(3) -0.1878(3) 1.1242(3) 0.1213(14) Uani 1 1 d . . . . .
H21G H -0.7028 -0.2390 1.1329 0.146 Uiso 1 1 calc R U . N 1
H21H H -0.6840 -0.1390 1.1713 0.146 Uiso 1 1 calc R U . N 1
H21T H -0.7839 -0.1920 1.1146 0.146 Uiso 1 1 calc R U . N 1
C22S C -0.5472(2) -0.22134(18) 0.86106(16) 0.0614(8) Uani 1 1 d . . . . .
H22B H -0.6026 -0.2597 0.8265 0.074 Uiso 1 1 calc R U . . .

loop_
_atom_site_aniso_label
_atom_site_aniso_U_11
_atom_site_aniso_U_22
_atom_site_aniso_U_33
_atom_site_aniso_U_23
_atom_site_aniso_U_13
_atom_site_aniso_U_12
Cu1 0.0517(3) 0.0710(3) 0.0466(3) 0.0191(2) 0.0050(2) 0.0264(2)
O1 0.0611(13) 0.0816(14) 0.0480(11) 0.0196(10) 0.0069(10) 0.0207(11)
C1 0.084(3) 0.115(4) 0.069(3) 0.033(3) 0.013(3) 0.017(3)
F1 0.055(4) 0.275(16) 0.108(7) 0.121(10) 0.023(4) 0.010(6)
F2 0.148(9) 0.269(19) 0.045(8) 0.052(9) -0.007(6) -0.050(10)
F3 0.183(9) 0.165(16) 0.136(10) 0.106(11) 0.065(8) 0.080(11)
F1A 0.32(3) 0.105(11) 0.098(7) 0.054(7) 0.016(14) -0.034(12)
F2A 0.219(17) 0.32(2) 0.138(8) 0.102(10) 0.120(10) 0.147(14)
F3A 0.163(9) 0.131(7) 0.034(6) 0.009(4) -0.009(4) 0.001(6)
C2 0.065(2) 0.0606(19) 0.0543(19) 0.0152(15) 0.0126(16) 0.0041(16)
C3 0.0503(18) 0.081(2) 0.076(2) 0.0302(18) 0.0169(16) 0.0121(16)
C4 0.0487(18) 0.0476(17) 0.077(2) 0.0157(16) 0.0031(16) 0.0063(14)
C5 0.062(2) 0.077(3) 0.103(3) 0.042(3) -0.002(2) 0.012(2)
F4 0.0889(14) 0.0996(16) 0.183(2) 0.0808(17) -0.0080(14) 0.0247(11)
F5 0.068(8) 0.225(12) 0.165(9) 0.058(7) 0.038(6) 0.069(7)
F6 0.089(6) 0.074(4) 0.107(7) 0.023(5) -0.041(5) -0.010(4)
F6A 0.122(10) 0.177(14) 0.171(12) -0.017(9) -0.076(9) 0.069(8)
F5A 0.046(6) 0.190(9) 0.200(12) 0.143(10) -0.013(6) -0.004(5)
O2 0.0585(12) 0.0702(13) 0.0611(12) 0.0236(10) 0.0031(10) 0.0187(10)
Cu2 0.04914(19) 0.0506(2) 0.0476(2) 0.01538(16) 0.00396(15) 0.00156(15)
O3 0.0531(11) 0.0469(11) 0.0446(10) 0.0153(8) 0.0026(8) 0.0023(9)
C6 0.076(3) 0.054(2) 0.057(2) 0.0139(19) 0.0190(18) 0.007(2)
F7 0.126(6) 0.225(12) 0.055(4) 0.052(7) 0.011(3) 0.056(8)
F8 0.202(14) 0.083(5) 0.102(8) -0.002(4) 0.099(9) -0.043(7)
F9 0.169(10) 0.122(10) 0.166(10) 0.087(9) 0.119(8) 0.096(9)
F7A 0.057(4) 0.256(18) 0.088(4) 0.043(9) 0.035(3) 0.039(7)
F8A 0.164(11) 0.167(8) 0.084(6) 0.083(7) 0.060(6) 0.089(7)
F9A 0.203(12) 0.085(6) 0.106(7) -0.029(5) 0.110(8) -0.038(8)
C7 0.0526(17) 0.0525(18) 0.0502(17) 0.0189(14) 0.0102(13) 0.0119(14)
C8 0.069(2) 0.0578(19) 0.0595(19) 0.0085(16) 0.0228(16) -0.0107(15)
C9 0.070(2) 0.0443(17) 0.0523(18) 0.0095(14) 0.0159(15) 0.0023(15)
C10 0.134(4) 0.067(3) 0.069(3) 0.008(3) 0.047(3) -0.012(3)
F10 0.238(16) 0.108(8) 0.136(9) -0.043(6) 0.117(10) -0.099(10)
F11 0.093(5) 0.073(5) 0.035(4) 0.002(4) 0.016(3) -0.008(4)
F12 0.201(11) 0.085(5) 0.111(4) 0.016(3) 0.068(8) 0.081(8)
F10A 0.066(3) 0.084(5) 0.076(3) -0.004(3) 0.013(3) -0.025(3)
F12A 0.110(7) 0.062(4) 0.137(8) 0.001(4) 0.029(5) 0.041(5)
F11A 0.154(9) 0.116(8) 0.071(9) -0.033(6) 0.012(7) -0.037(7)
O4 0.0572(11) 0.0494(11) 0.0516(11) 0.0161(9) 0.0141(9) 0.0041(9)
O5 0.0526(11) 0.0519(11) 0.0519(11) 0.0133(9) -0.0015(9) 0.0002(9)
C11 0.068(3) 0.060(2) 0.095(3) 0.022(2) 0.006(2) -0.012(2)
F13 0.220(3) 0.0671(15) 0.130(2) 0.0178(14) 0.011(2) -0.0209(17)
F14 0.087(4) 0.112(8) 0.145(9) -0.039(6) -0.044(4) 0.006(4)
F15 0.096(7) 0.074(6) 0.161(9) -0.038(5) 0.060(7) -0.018(4)
F14A 0.261(17) 0.088(5) 0.086(5) 0.038(4) -0.097(9) -0.046(9)
F15A 0.113(5) 0.069(5) 0.204(12) -0.041(5) -0.024(6) 0.037(4)
C12 0.0480(17) 0.0477(18) 0.067(2) 0.0154(15) -0.0071(15) 0.0000(14)
C13 0.063(2) 0.061(2) 0.090(2) 0.0169(19) 0.0154(19) -0.0132(16)
C14 0.0534(18) 0.067(2) 0.065(2) 0.0257(17) 0.0128(15) 0.0038(16)
C15 0.077(3) 0.086(3) 0.095(3) 0.025(3) 0.033(3) -0.003(3)
F16 0.115(8) 0.080(4) 0.169(11) 0.021(5) 0.095(8) -0.018(5)
F17 0.149(10) 0.189(16) 0.156(11) 0.099(11) 0.095(8) 0.115(12)
F18 0.120(5) 0.217(10) 0.065(4) 0.054(5) 0.029(3) 0.052(6)
F18A 0.196(13) 0.089(8) 0.116(9) -0.033(7) 0.102(8) -0.045(8)
F16A 0.268(16) 0.224(12) 0.159(10) 0.122(10) 0.133(10) 0.088(12)
F17A 0.072(4) 0.209(13) 0.192(10) -0.048(9) 0.036(5) -0.005(6)
O6 0.0525(11) 0.0590(12) 0.0538(12) 0.0178(9) 0.0065(9) -0.0038(10)
O1R 0.0737(13) 0.0675(13) 0.0604(13) 0.0132(11) -0.0035(10) 0.0301(11)
N2R 0.0556(14) 0.0621(16) 0.0507(14) 0.0140(13) -0.0032(11) 0.0155(12)
C3R 0.0582(19) 0.086(2) 0.0555(19) 0.0188(17) -0.0139(15) 0.0156(17)
C4R 0.048(2) 0.173(4) 0.106(3) 0.037(3) -0.0065(19) 0.010(2)
C5R 0.129(3) 0.116(3) 0.077(2) 0.023(2) -0.033(2) 0.050(2)
C6R 0.075(2) 0.079(2) 0.0532(19) 0.0118(17) -0.0176(16) 0.0181(18)
C7R 0.097(3) 0.128(3) 0.067(2) 0.047(2) 0.010(2) 0.024(2)
C8R 0.087(2) 0.106(3) 0.077(2) -0.003(2) -0.038(2) 0.012(2)
N9R 0.0552(14) 0.0580(16) 0.0473(14) 0.0104(12) -0.0052(11) 0.0100(12)
O10R 0.0784(14) 0.0629(13) 0.0602(13) 0.0111(10) -0.0032(10) 0.0186(11)
C11R 0.0452(15) 0.0518(17) 0.0484(17) 0.0140(14) 0.0026(13) 0.0098(13)
C12R 0.0480(15) 0.0495(16) 0.0427(16) 0.0146(13) 0.0022(12) 0.0080(12)
C13R 0.0488(15) 0.0485(16) 0.0462(16) 0.0162(13) 0.0015(13) 0.0066(13)
C14R 0.0569(17) 0.083(2) 0.0433(16) 0.0117(15) 0.0048(13) 0.0281(16)
C15R 0.089(2) 0.139(3) 0.076(2) 0.045(2) 0.040(2) 0.042(2)
N16R 0.0604(14) 0.0561(14) 0.0390(13) 0.0138(11) 0.0026(11) 0.0214(11)
N17R 0.0685(15) 0.0591(14) 0.0358(12) 0.0150(11) 0.0039(11) 0.0249(12)
C18R 0.102(2) 0.087(2) 0.0396(17) 0.0175(16) 0.0070(17) 0.048(2)
C19R 0.36(3) 0.38(3) 0.044(6) -0.012(12) -0.008(13) 0.30(2)
C20R 0.132(10) 0.109(10) 0.094(12) 0.052(9) -0.010(8) 0.019(8)
C21R 0.43(2) 0.093(7) 0.068(6) -0.022(5) -0.064(8) 0.125(11)
C19W 0.099(5) 0.036(3) 0.037(4) 0.012(3) -0.017(4) 0.013(4)
C20W 0.36(3) 0.163(17) 0.025(6) -0.005(7) 0.003(10) 0.193(19)
C21W 0.187(11) 0.198(13) 0.098(9) 0.031(9) 0.021(8) 0.013(9)
C22R 0.0563(17) 0.0599(18) 0.0519(17) 0.0199(14) 0.0055(14) 0.0225(14)
Cu3 0.04544(19) 0.0646(2) 0.0491(2) 0.01449(17) -0.00270(15) 0.01521(16)
O7 0.0474(11) 0.0693(13) 0.0514(11) 0.0115(10) -0.0018(9) 0.0121(9)
C16 0.058(2) 0.073(3) 0.074(2) 0.024(2) -0.0137(18) 0.0100(19)
F20 0.027(4) 0.240(11) 0.085(6) 0.049(5) -0.001(4) 0.009(4)
F21 0.094(6) 0.049(6) 0.109(12) 0.010(6) -0.038(6) -0.005(4)
F21A 0.097(7) 0.080(7) 0.125(16) 0.006(7) -0.047(8) 0.015(4)
F20A 0.045(5) 0.107(5) 0.089(6) 0.036(3) 0.007(4) 0.023(3)
F19 0.0741(12) 0.1077(15) 0.0797(13) 0.0396(11) -0.0256(10) -0.0001(10)
C17 0.0487(17) 0.0574(18) 0.065(2) 0.0226(15) -0.0070(15) 0.0141(14)
C18 0.0472(17) 0.103(2) 0.062(2) 0.0303(18) 0.0058(15) 0.0217(16)
C19 0.0514(19) 0.090(2) 0.058(2) 0.0257(17) 0.0019(15) 0.0284(16)
C20 0.063(3) 0.150(4) 0.057(2) 0.025(3) 0.007(2) 0.041(3)
F22 0.198(12) 0.135(7) 0.071(6) -0.005(5) 0.030(6) 0.024(7)
F23 0.148(13) 0.183(8) 0.066(4) 0.057(5) 0.026(7) 0.069(7)
F24 0.061(6) 0.34(2) 0.064(4) 0.015(9) 0.012(4) 0.089(10)
F22A 0.253(17) 0.201(10) 0.073(5) -0.012(6) 0.004(8) 0.142(12)
F23A 0.075(6) 0.41(3) 0.062(4) 0.089(12) 0.002(4) 0.084(10)
F24A 0.132(13) 0.295(16) 0.088(5) 0.063(8) 0.043(7) -0.022(9)
O8 0.0480(11) 0.0838(14) 0.0508(11) 0.0170(10) -0.0003(9) 0.0192(10)
O9 0.0535(12) 0.0709(13) 0.0921(15) 0.0308(12) 0.0090(11) 0.0237(10)
C21 0.071(3) 0.099(4) 0.117(4) 0.045(3) 0.017(3) 0.045(3)
F27 0.295(15) 0.155(8) 0.112(9) 0.051(7) -0.002(7) 0.131(9)
F25 0.187(14) 0.144(9) 0.212(12) -0.032(8) -0.078(11) 0.113(9)
F26 0.108(6) 0.134(6) 0.202(13) 0.050(7) 0.055(6) 0.074(5)
F26A 0.096(4) 0.117(5) 0.117(7) 0.061(5) 0.013(4) 0.062(3)
F25A 0.120(9) 0.096(5) 0.189(11) 0.063(7) 0.107(9) 0.068(7)
F27A 0.081(5) 0.054(4) 0.182(9) -0.001(4) 0.044(6) 0.011(3)
C22 0.061(2) 0.079(2) 0.065(2) 0.0316(17) 0.0089(16) 0.0286(18)
C23 0.0433(17) 0.097(3) 0.068(2) 0.0306(19) 0.0080(15) 0.0251(18)
C24 0.0465(17) 0.086(2) 0.0442(16) 0.0262(16) -0.0023(13) 0.0117(17)
C25 0.058(3) 0.105(3) 0.066(3) 0.026(3) 0.000(2) 0.005(2)
F29 0.043(6) 0.149(8) 0.124(7) 0.006(6) 0.027(6) 0.004(5)
F30 0.084(4) 0.141(10) 0.167(14) 0.108(9) -0.023(6) -0.013(5)
F28 0.122(7) 0.119(9) 0.060(5) 0.026(6) -0.023(4) -0.034(6)
F30A 0.164(12) 0.137(10) 0.096(5) 0.060(6) 0.019(6) -0.026(7)
F29A 0.054(5) 0.161(9) 0.242(18) 0.041(13) -0.037(8) -0.008(5)
F28A 0.090(6) 0.124(10) 0.101(10) -0.031(7) 0.021(7) -0.021(6)
O10 0.0488(11) 0.0711(13) 0.0530(11) 0.0128(10) -0.0046(9) 0.0129(10)
O1S 0.0533(11) 0.0734(13) 0.0456(11) 0.0155(10) 0.0009(9) 0.0219(9)
N2S 0.0693(15) 0.0666(16) 0.0416(13) 0.0101(12) 0.0032(12) 0.0288(13)
C3S 0.098(3) 0.098(3) 0.0466(18) 0.0052(18) 0.0044(18) 0.053(2)
C4S 0.161(4) 0.127(3) 0.081(3) -0.018(2) -0.020(3) 0.099(3)
C5S 0.136(4) 0.180(5) 0.075(3) 0.021(3) 0.050(3) 0.048(3)
C6S 0.117(3) 0.103(3) 0.0455(19) -0.0026(19) -0.0067(19) 0.058(2)
C7S 0.174(4) 0.201(5) 0.043(2) -0.001(3) -0.002(2) 0.098(4)
C8S 0.142(4) 0.090(3) 0.112(3) -0.014(3) -0.008(3) 0.044(3)
N9S 0.0943(19) 0.0855(19) 0.0415(14) 0.0065(13) -0.0107(13) 0.0446(15)
O10S 0.1207(19) 0.1212(19) 0.0566(14) 0.0010(13) -0.0330(13) 0.0674(16)
C11S 0.0642(18) 0.0619(18) 0.0430(16) 0.0130(14) 0.0002(14) 0.0254(15)
C12S 0.0594(17) 0.0551(18) 0.0444(16) 0.0128(14) -0.0005(13) 0.0206(14)
C13S 0.0608(18) 0.0576(19) 0.0607(19) 0.0191(15) -0.0031(15) 0.0161(15)
C14S 0.073(2) 0.0575(19) 0.087(2) 0.0163(17) -0.0130(19) 0.0119(16)
C15S 0.082(3) 0.129(3) 0.119(3) 0.056(3) 0.017(2) 0.020(2)
N16S 0.0784(18) 0.0550(15) 0.0707(17) 0.0049(13) -0.0041(15) 0.0248(14)
N17S 0.0684(16) 0.0597(16) 0.0660(16) 0.0057(13) -0.0046(13) 0.0275(14)
C18S 0.088(2) 0.076(2) 0.090(3) 0.014(2) 0.006(2) 0.043(2)
C19S 0.084(5) 0.032(4) 0.065(5) -0.006(3) -0.006(4) 0.032(4)
C20S 0.20(2) 0.30(4) 0.22(2) 0.15(2) 0.043(16) 0.13(2)
C19E 0.194(16) 0.164(18) 0.28(2) 0.129(17) 0.157(16) 0.151(14)
C20E 0.061(5) 0.049(5) 0.095(8) 0.005(5) 0.012(5) 0.021(4)
C21S 0.114(3) 0.140(4) 0.103(3) 0.038(3) -0.006(3) 0.020(3)
C22S 0.072(2) 0.0544(19) 0.0515(18) 0.0053(15) -0.0076(15) 0.0233(15)

loop_
_atom_type_symbol
_atom_type_description
_atom_type_scat_dispersion_real
_atom_type_scat_dispersion_imag
_atom_type_scat_source
C C 0.0033 0.0016 'International Tables Vol C Tables 4.2.6.8 and 6.1.1.4'
H H 0.0000 0.0000 'International Tables Vol C Tables 4.2.6.8 and 6.1.1.4'
N N 0.0061 0.0033 'International Tables Vol C Tables 4.2.6.8 and 6.1.1.4'
O O 0.0106 0.0060 'International Tables Vol C Tables 4.2.6.8 and 6.1.1.4'
F F 0.0171 0.0103 'International Tables Vol C Tables 4.2.6.8 and 6.1.1.4'
Cu Cu 0.3201 1.2651 'International Tables Vol C Tables 4.2.6.8 and 6.1.1.4'

loop_
_geom_angle_atom_site_label_1
_geom_angle_atom_site_label_2
_geom_angle_atom_site_label_3
_geom_angle
_geom_angle_site_symmetry_1
_geom_angle_site_symmetry_3
O1 Cu1 O1 180.0 . 2_556
O1 Cu1 O2 88.37(8) . 2_556
O1 Cu1 O2 91.63(8) 2_556 2_556
O1 Cu1 O2 91.63(8) . .
O1 Cu1 O2 88.37(8) 2_556 .
O2 Cu1 O2 180.0 2_556 .
O1 Cu1 O1R 83.82(7) . .
O1 Cu1 O1R 96.18(7) 2_556 .
O2 Cu1 O1R 92.52(7) 2_556 .
O2 Cu1 O1R 87.48(7) . .
O1 Cu1 O1R 96.17(7) . 2_556
O1 Cu1 O1R 83.83(7) 2_556 2_556
O2 Cu1 O1R 87.48(7) 2_556 2_556
O2 Cu1 O1R 92.52(7) . 2_556
O1R Cu1 O1R 180.0 . 2_556
C2 O1 Cu1 124.81(18) . .
F2 C1 F1 120.7(12) . .
F1A C1 F2A 110.6(14) . .
F2 C1 F3 94.5(15) . .
F1 C1 F3 104.4(11) . .
F1A C1 F3A 114.0(13) . .
F2A C1 F3A 90.1(11) . .
F2 C1 C2 110.8(11) . .
F1A C1 C2 112.8(10) . .
F1 C1 C2 114.7(6) . .
F2A C1 C2 113.0(8) . .
F3 C1 C2 108.8(10) . .
F3A C1 C2 114.4(8) . .
O1 C2 C3 128.5(3) . .
O1 C2 C1 113.5(3) . .
C3 C2 C1 118.0(3) . .
O1 C2 Cu1 33.95(12) . .
C3 C2 Cu1 94.69(19) . .
C1 C2 Cu1 147.1(3) . .
C4 C3 C2 122.6(3) . .
O2 C4 C3 128.4(3) . .
O2 C4 C5 113.2(3) . .
C3 C4 C5 118.4(3) . .
O2 C4 Cu1 35.07(12) . .
C3 C4 Cu1 93.40(18) . .
C5 C4 Cu1 148.0(3) . .
F6A C5 F5A 104.8(11) . .
F6A C5 F4 102.6(9) . .
F5A C5 F4 111.0(7) . .
F4 C5 F6 111.3(6) . .
F4 C5 F5 102.2(7) . .
F6 C5 F5 110.6(10) . .
F6A C5 C4 111.4(9) . .
F5A C5 C4 114.9(6) . .
F4 C5 C4 111.3(3) . .
F6 C5 C4 110.2(7) . .
F5 C5 C4 111.0(7) . .
C4 O2 Cu1 123.74(18) . .
O4 Cu2 O5 176.76(7) . .
O4 Cu2 O6 87.55(7) . .
O5 Cu2 O6 92.67(7) . .
O4 Cu2 O3 91.31(7) . .
O5 Cu2 O3 87.64(7) . .
O6 Cu2 O3 164.80(7) . .
O4 Cu2 N16R 90.23(7) . .
O5 Cu2 N16R 92.92(7) . .
O6 Cu2 N16R 99.21(7) . .
O3 Cu2 N16R 95.94(7) . .
O4 Cu2 O10S 93.73(7) . 1_655
O5 Cu2 O10S 83.13(7) . 1_655
O6 Cu2 O10S 80.75(8) . 1_655
O3 Cu2 O10S 84.21(7) . 1_655
N16R Cu2 O10S 176.04(7) . 1_655
C7 O3 Cu2 124.52(17) . .
F9A C6 F7A 108.4(8) . .
F9 C6 F8 104.7(7) . .
F9A C6 F8A 108.7(8) . .
F7A C6 F8A 106.2(7) . .
F9 C6 F7 104.2(7) . .
F8 C6 F7 105.9(7) . .
F9A C6 C7 111.2(5) . .
F9 C6 C7 113.0(5) . .
F7A C6 C7 110.8(5) . .
F8 C6 C7 116.1(5) . .
F8A C6 C7 111.5(5) . .
F7 C6 C7 111.8(5) . .
O3 C7 C8 127.7(2) . .
O3 C7 C6 114.0(2) . .
C8 C7 C6 118.3(3) . .
O3 C7 Cu2 34.36(11) . .
C8 C7 Cu2 93.62(17) . .
C6 C7 Cu2 147.8(2) . .
C9 C8 C7 121.0(3) . .
C9 C8 Cu2 60.13(15) . .
C7 C8 Cu2 61.29(15) . .
O4 C9 C8 128.8(3) . .
O4 C9 C10 113.8(3) . .
C8 C9 C10 117.4(3) . .
O4 C9 Cu2 34.49(11) . .
C8 C9 Cu2 94.85(17) . .
C10 C9 Cu2 147.3(2) . .
F12A C10 F11A 111.6(12) . .
F12A C10 F10A 107.9(9) . .
F11A C10 F10A 100.6(11) . .
F10 C10 F11 117.4(11) . .
F12A C10 C9 115.7(9) . .
F11A C10 C9 109.4(10) . .
F10 C10 C9 118.2(7) . .
F10A C10 C9 110.6(6) . .
F11 C10 C9 112.7(7) . .
F10 C10 F12 99.6(10) . .
F11 C10 F12 99.7(8) . .
C9 C10 F12 105.2(7) . .
C9 O4 Cu2 124.08(17) . .
C12 O5 Cu2 124.64(18) . .
F15 C11 F14 103.7(8) . .
F14A C11 F13 115.1(6) . .
F15 C11 F13 121.8(6) . .
F14 C11 F13 90.0(6) . .
F14A C11 F15A 113.8(10) . .
F13 C11 F15A 90.5(6) . .
F14A C11 C12 111.5(7) . .
F15 C11 C12 114.4(5) . .
F14 C11 C12 111.6(6) . .
F13 C11 C12 111.7(3) . .
F15A C11 C12 112.8(6) . .
O5 C12 C13 128.0(3) . .
O5 C12 C11 113.6(3) . .
C13 C12 C11 118.4(3) . .
O5 C12 Cu2 34.27(12) . .
C13 C12 Cu2 93.71(18) . .
C11 C12 Cu2 147.8(2) . .
C14 C13 C12 122.9(3) . .
C14 C13 Cu2 61.85(16) . .
C12 C13 Cu2 61.08(16) . .
O6 C14 C13 127.2(3) . .
O6 C14 C15 113.9(3) . .
C13 C14 C15 118.9(3) . .
O6 C14 Cu2 34.24(12) . .
C13 C14 Cu2 92.93(19) . .
C15 C14 Cu2 148.2(3) . .
F18A C15 F16A 116.4(9) . .
F16 C15 F17 110.0(8) . .
F16 C15 F18 107.7(8) . .
F17 C15 F18 100.2(7) . .
F18A C15 F17A 101.6(9) . .
F16A C15 F17A 106.7(9) . .
F18A C15 C14 114.9(6) . .
F16 C15 C14 115.0(6) . .
F16A C15 C14 109.2(7) . .
F17 C15 C14 111.3(7) . .
F18 C15 C14 111.7(4) . .
F17A C15 C14 107.0(6) . .
C14 O6 Cu2 124.60(18) . .
N2R O1R Cu1 137.69(17) . .
O1R N2R C11R 126.5(2) . .
O1R N2R C3R 120.7(2) . .
C11R N2R C3R 111.5(2) . .
C5R C3R N2R 110.6(2) . .
C5R C3R C6R 116.8(3) . .
N2R C3R C6R 100.0(2) . .
C5R C3R C4R 111.0(3) . .
N2R C3R C4R 104.0(2) . .
C6R C3R C4R 113.1(3) . .
C8R C6R N9R 110.6(3) . .
C8R C6R C3R 116.5(3) . .
N9R C6R C3R 100.6(2) . .
C8R C6R C7R 108.6(3) . .
N9R C6R C7R 106.3(2) . .
C3R C6R C7R 113.5(3) . .
O10R N9R C11R 127.2(2) . .
O10R N9R C6R 122.2(2) . .
C11R N9R C6R 110.5(2) . .
N2R C11R N9R 108.9(2) . .
N2R C11R C12R 123.6(2) . .
N9R C11R C12R 127.4(2) . .
C22R C12R C13R 104.9(2) . .
C22R C12R C11R 124.1(2) . .
C13R C12R C11R 131.0(2) . .
N16R C13R C12R 109.7(2) . .
N16R C13R C14R 120.9(2) . .
C12R C13R C14R 129.3(2) . .
C13R C14R C15R 112.3(2) . .
C13R N16R N17R 105.88(19) . .
C13R N16R Cu2 127.84(17) . .
N17R N16R Cu2 125.61(14) . .
C22R N17R N16R 111.6(2) . .
C22R N17R C18R 125.8(2) . .
N16R N17R C18R 122.5(2) . .
C19R C18R N17R 119.7(7) . .
C19W C18R N17R 115.2(4) . .
C18R C19R C20R 121.5(13) . .
C21R C20R C19R 134.0(16) . .
C18R C19W C20W 105.7(11) . .
C21W C20W C19W 133(2) . .
N17R C22R C12R 107.9(2) . .
O7 Cu3 O10 174.88(8) . .
O7 Cu3 O1S 91.95(8) . .
O10 Cu3 O1S 83.69(7) . .
O7 Cu3 O8 92.62(8) . .
O10 Cu3 O8 90.28(8) . .
O1S Cu3 O8 155.52(8) . .
O7 Cu3 O9 95.12(8) . .
O10 Cu3 O9 88.17(8) . .
O1S Cu3 O9 97.91(7) . .
O8 Cu3 O9 105.61(8) . .
O7 Cu3 C17 21.40(8) . .
O10 Cu3 C17 160.74(9) . .
O1S Cu3 C17 110.81(8) . .
O8 Cu3 C17 71.25(8) . .
O9 Cu3 C17 101.75(7) . .
C17 O7 Cu3 124.85(17) . .
F20 C16 F21 102.5(16) . .
F20 C16 F19 104.2(8) . .
F21 C16 F19 115.4(14) . .
F19 C16 F21A 99.4(14) . .
F19 C16 F20A 109.5(5) . .
F21A C16 F20A 113.4(14) . .
F20 C16 C17 116.4(8) . .
F21 C16 C17 108.4(13) . .
F19 C16 C17 110.0(3) . .
F21A C16 C17 112.1(12) . .
F20A C16 C17 111.7(6) . .
O7 C17 C18 129.0(3) . .
O7 C17 C16 113.6(3) . .
C18 C17 C16 117.4(3) . .
O7 C17 Cu3 33.74(11) . .
C18 C17 Cu3 95.28(17) . .
C16 C17 Cu3 147.3(2) . .
C17 C18 C19 121.2(3) . .
C17 C18 Cu3 59.85(16) . .
C19 C18 Cu3 61.33(16) . .
O8 C19 C18 127.6(3) . .
O8 C19 C20 114.5(3) . .
C18 C19 C20 117.9(3) . .
O8 C19 Cu3 34.40(12) . .
C18 C19 Cu3 93.26(19) . .
C20 C19 Cu3 148.7(3) . .
F24 C20 F22 105.9(10) . .
F23A C20 F22A 108.5(11) . .
F24 C20 F23 105.5(10) . .
F22 C20 F23 102.5(9) . .
F23A C20 F24A 109.7(10) . .
F22A C20 F24A 109.3(10) . .
F23A C20 C19 112.3(7) . .
F24 C20 C19 115.7(6) . .
F22 C20 C19 113.6(6) . .
F22A C20 C19 106.9(7) . .
F23 C20 C19 112.4(7) . .
F24A C20 C19 110.1(8) . .
C19 O8 Cu3 124.60(18) . .
C22 O9 Cu3 119.03(19) . .
F27 C21 F25 105.3(12) . .
F25A C21 F27A 109.8(10) . .
F27 C21 F26 88.3(11) . .
F25 C21 F26 107.6(11) . .
F25A C21 F26A 120.5(7) . .
F27A C21 F26A 101.2(8) . .
F27 C21 C22 120.6(8) . .
F25 C21 C22 115.2(6) . .
F25A C21 C22 110.1(7) . .
F27A C21 C22 111.3(6) . .
F26 C21 C22 116.3(9) . .
F26A C21 C22 103.5(5) . .
C21 F27 F26 51.6(8) . .
C21 F26 F27 40.1(7) . .
O9 C22 C23 127.8(3) . .
O9 C22 C21 114.9(3) . .
C23 C22 C21 117.3(3) . .
O9 C22 Cu3 39.77(13) . .
C23 C22 Cu3 89.09(18) . .
C21 C22 Cu3 151.7(3) . .
C24 C23 C22 123.4(3) . .
O10 C24 C23 129.2(3) . .
O10 C24 C25 111.8(3) . .
C23 C24 C25 119.1(3) . .
O10 C24 Cu3 34.90(11) . .
C23 C24 Cu3 96.92(18) . .
C25 C24 Cu3 140.8(3) . .
F28A C25 F30A 114.6(12) . .
F28A C25 F29A 102.8(13) . .
F30A C25 F29A 104.1(12) . .
F29 C25 F28 111.7(12) . .
F29 C25 F30 106.2(12) . .
F28 C25 F30 99.3(10) . .
F28A C25 C24 113.5(9) . .
F30A C25 C24 109.7(8) . .
F29 C25 C24 113.9(11) . .
F29A C25 C24 111.5(12) . .
F28 C25 C24 112.8(8) . .
F30 C25 C24 111.9(6) . .
C24 O10 Cu3 123.09(18) . .
N2S O1S Cu3 122.72(15) . .
O1S N2S C11S 125.7(2) . .
O1S N2S C3S 120.2(2) . .
C11S N2S C3S 113.6(2) . .
O1S N2S Cu3 34.83(10) . .
C11S N2S Cu3 108.40(16) . .
C3S N2S Cu3 130.43(17) . .
C4S C3S N2S 111.5(3) . .
C4S C3S C6S 118.4(3) . .
N2S C3S C6S 99.4(2) . .
C4S C3S C5S 109.7(3) . .
N2S C3S C5S 103.6(3) . .
C6S C3S C5S 112.8(3) . .
C7S C6S N9S 111.2(3) . .
C7S C6S C3S 117.7(3) . .
N9S C6S C3S 101.4(2) . .
C7S C6S C8S 108.7(3) . .
N9S C6S C8S 105.5(3) . .
C3S C6S C8S 111.6(3) . .
O10S N9S C11S 125.2(2) . .
O10S N9S C6S 122.0(2) . .
C11S N9S C6S 112.5(2) . .
N9S O10S Cu2 170.6(2) . 1_455
N2S C11S N9S 106.9(2) . .
N2S C11S C12S 128.2(2) . .
N9S C11S C12S 124.9(2) . .
C22S C12S C11S 124.4(3) . .
C22S C12S C13S 103.5(2) . .
C11S C12S C13S 132.1(3) . .
N16S C13S C12S 110.7(2) . .
N16S C13S C14S 118.0(3) . .
C12S C13S C14S 131.1(3) . .
C15S C14S C13S 113.2(3) . .
C13S N16S N17S 105.5(2) . .
C22S N17S N16S 112.6(2) . .
C22S N17S C18S 128.0(3) . .
N16S N17S C18S 119.5(2) . .
N17S C18S C19S 117.1(4) . .
N17S C18S C19E 107.0(6) . .
C20S C19S C18S 116.0(13) . .
C19S C20S C21S 120.9(17) . .
C20E C19E C18S 139.3(18) . .
C19E C20E C21S 120.5(14) . .
N17S C22S C12S 107.7(2) . .

loop_
_geom_bond_atom_site_label_1
_geom_bond_atom_site_label_2
_geom_bond_distance
_geom_bond_site_symmetry_2
Cu1 O1 1.9458(18) .
Cu1 O1 1.9459(18) 2_556
Cu1 O2 1.9987(18) 2_556
Cu1 O2 1.9987(18) .
Cu1 O1R 2.2869(19) .
Cu1 O1R 2.287(2) 2_556
O1 C2 1.262(3) .
C1 F2 1.11(2) .
C1 F1A 1.231(18) .
C1 F1 1.277(11) .
C1 F2A 1.297(15) .
C1 F3 1.351(18) .
C1 F3A 1.416(19) .
C1 C2 1.520(5) .
C2 C3 1.371(4) .
C3 C4 1.366(4) .
C4 O2 1.257(3) .
C4 C5 1.534(4) .
C5 F6A 1.24(2) .
C5 F5A 1.291(13) .
C5 F4 1.296(4) .
C5 F6 1.355(18) .
C5 F5 1.326(13) .
Cu2 O4 1.9364(17) .
Cu2 O5 1.9389(17) .
Cu2 O6 1.9488(18) .
Cu2 O3 1.9590(17) .
Cu2 N16R 2.380(2) .
Cu2 O10S 2.673(2) 1_655
O3 C7 1.250(3) .
C6 F9A 1.252(8) .
C6 F9 1.257(8) .
C6 F7A 1.272(8) .
C6 F8 1.279(8) .
C6 F8A 1.278(8) .
C6 F7 1.302(9) .
C6 C7 1.531(4) .
C7 C8 1.383(3) .
C8 C9 1.381(3) .
C9 O4 1.249(3) .
C9 C10 1.525(5) .
C10 F12A 1.134(13) .
C10 F11A 1.167(17) .
C10 F10 1.180(12) .
C10 F10A 1.433(12) .
C10 F11 1.434(16) .
C10 F12 1.559(12) .
O5 C12 1.239(3) .
C11 F14A 1.231(10) .
C11 F15 1.244(10) .
C11 F14 1.305(11) .
C11 F13 1.312(4) .
C11 F15A 1.325(11) .
C11 C12 1.527(4) .
C12 C13 1.378(4) .
C13 C14 1.378(4) .
C14 O6 1.250(3) .
C14 C15 1.536(5) .
C15 F18A 1.185(11) .
C15 F16 1.254(9) .
C15 F16A 1.261(11) .
C15 F17 1.297(12) .
C15 F18 1.356(8) .
C15 F17A 1.403(11) .
O1R N2R 1.286(3) .
N2R C11R 1.331(3) .
N2R C3R 1.517(3) .
C3R C5R 1.510(4) .
C3R C6R 1.527(4) .
C3R C4R 1.535(4) .
C6R C8R 1.504(4) .
C6R N9R 1.504(3) .
C6R C7R 1.537(4) .
N9R O10R 1.262(3) .
N9R C11R 1.350(3) .
C11R C12R 1.451(3) .
C12R C22R 1.380(3) .
C12R C13R 1.421(3) .
C13R N16R 1.336(3) .
C13R C14R 1.497(3) .
C14R C15R 1.509(4) .
N16R N17R 1.367(3) .
N17R C22R 1.329(3) .
N17R C18R 1.466(3) .
C18R C19R 1.286(17) .
C18R C19W 1.445(9) .
C19R C20R 1.68(2) .
C20R C21R 1.296(18) .
C19W C20W 1.589(19) .
C20W C21W 1.26(3) .
Cu3 O7 1.9112(17) .
Cu3 O10 1.9356(17) .
Cu3 O1S 1.9568(18) .
Cu3 O8 1.9613(18) .
Cu3 O9 2.1951(18) .
Cu3 C17 2.824(3) .
O7 C17 1.256(3) .
C16 F20 1.161(16) .
C16 F21 1.25(2) .
C16 F19 1.324(3) .
C16 F21A 1.38(3) .
C16 F20A 1.450(16) .
C16 C17 1.545(4) .
C17 C18 1.373(4) .
C18 C19 1.397(4) .
C19 O8 1.244(3) .
C19 C20 1.528(4) .
C20 F23A 1.225(11) .
C20 F24 1.266(11) .
C20 F22 1.281(11) .
C20 F22A 1.296(14) .
C20 F23 1.311(12) .
C20 F24A 1.322(14) .
O9 C22 1.241(3) .
C21 F27 1.104(14) .
C21 F25 1.273(14) .
C21 F25A 1.281(14) .
C21 F27A 1.293(12) .
C21 F26 1.344(15) .
C21 F26A 1.494(11) .
C21 C22 1.535(5) .
F27 F26 1.71(2) .
C22 C23 1.400(4) .
C23 C24 1.365(4) .
C24 O10 1.268(3) .
C24 C25 1.523(4) .
C25 F28A 1.186(18) .
C25 F30A 1.235(17) .
C25 F29 1.282(15) .
C25 F29A 1.35(2) .
C25 F28 1.37(2) .
C25 F30 1.381(16) .
O1S N2S 1.308(2) .
N2S C11S 1.326(3) .
N2S C3S 1.510(3) .
C3S C4S 1.472(4) .
C3S C6S 1.535(4) .
C3S C5S 1.558(5) .
C6S C7S 1.489(4) .
C6S N9S 1.494(4) .
C6S C8S 1.540(5) .
N9S O10S 1.266(3) .
N9S C11S 1.359(3) .
O10S Cu2 2.673(2) 1_455
C11S C12S 1.424(4) .
C12S C22S 1.386(3) .
C12S C13S 1.429(4) .
C13S N16S 1.317(3) .
C13S C14S 1.502(4) .
C14S C15S 1.482(4) .
N16S N17S 1.350(3) .
N17S C22S 1.318(3) .
N17S C18S 1.467(4) .
C18S C19S 1.491(15) .
C18S C19E 1.51(2) .
C19S C20S 1.43(3) .
C20S C21S 1.52(3) .
C19E C20E 1.17(3) .
C20E C21S 1.549(19) .
